data_6000332
loop_
_publ_author_name
'Malecki, G.'
'Ratuszna, A.'

_publ_section_title
;
 Crystal structure of cyanometallates Me-3[Co(CN)(6)](2) and
 KMe[Fe(CN)(6)] with Me = Mn2+, Ni2+ Cu2+
;
_journal_name_full 'Powder Diffraction'
_journal_page_first 25
_journal_page_last 30
_journal_paper_doi 10.1017/S0885715600010265
_journal_volume 14
_journal_year 1999
_chemical_formula_sum 'C12 Co2 Cu3 N12'
_space_group_name_H-M_alt Fm3m
_cell_angle_alpha 90.000
_cell_angle_beta 90.000
_cell_angle_gamma 90.000
_cell_length_a 10.0320
_cell_length_b 10.0320
_cell_length_c 10.0320
_cell_volume 1009.63
_cod_database_code 6000332

loop_
_atom_site_label
_atom_site_fract_x
_atom_site_fract_y
_atom_site_fract_z
? ? ? ?
